data_1514747
loop_
_publ_author_name
'Ghorai, Suman'
'Sumrak, Joseph C.'
'Hutchins, Kristin M.'
'Bu\<car, Dejan-Kre\<simir'
'Tivanski, Alexei V.'
'MacGillivray, Leonard R.'

_publ_section_title
;
 From co-crystals to functional thin films: photolithography using [2+2]
 photodimerization
;
_journal_issue 11
_journal_name_full 'Chemical Science'
_journal_page_first 4304
_journal_paper_doi 10.1039/c3sc51073e
_journal_volume 4
_journal_year 2013
_chemical_formula_moiety 'C12 H10 N2, C13 H18 O4, C6 H4 Cl2'
_chemical_formula_sum 'C31 H32 Cl2 N2 O4'
_chemical_formula_weight 567.49
_chemical_name_common HP.BPE-m-dichlorobenzene
_chemical_name_systematic
;
1-(2,4,6-Trihydroxyphenyl)heptan-1-one trans-1,2-bis(4-pyridyl)ethene
1,3-dichlorobenzene
;
_space_group_IT_number 2
_symmetry_cell_setting triclinic
_symmetry_space_group_name_Hall '-P 1'
_symmetry_space_group_name_H-M 'P -1'
_atom_sites_solution_hydrogens geom
_atom_sites_solution_primary direct
_atom_sites_solution_secondary difmap
_audit_creation_method SHELXL-97
_cell_angle_alpha 84.420(6)
_cell_angle_beta 79.713(5)
_cell_angle_gamma 75.288(6)
_cell_formula_units_Z 2
_cell_length_a 8.3666(9)
_cell_length_b 10.8236(11)
_cell_length_c 17.2119(18)
_cell_measurement_reflns_used 5101
_cell_measurement_temperature 298(2)
_cell_measurement_theta_max 25.35
_cell_measurement_theta_min 1.0
_cell_volume 1481.1(3)
_computing_cell_refinement 'HKL Scalepack (Otwinowski & Minor, 1997)'
_computing_data_collection 'Collect (Nonius BV, 1997-2000)'
_computing_data_reduction 'HKL Denzo, Scalepack (Otwinowski & Minor, 1997)'
_computing_structure_refinement 'SHELXL-97 (Sheldrick, 1997)'
_computing_structure_solution 'SHELXS-97 (Sheldrick, 1990)'
_diffrn_ambient_temperature 298(2)
_diffrn_measured_fraction_theta_full 0.992
_diffrn_measured_fraction_theta_max 0.992
_diffrn_measurement_device_type 'Nonius KappaCCD'
_diffrn_measurement_method 'CCD phi and omega scans'
_diffrn_radiation_monochromator graphite
_diffrn_radiation_source 'fine-focus sealed tube'
_diffrn_radiation_type MoK\a
_diffrn_radiation_wavelength 0.71073
_diffrn_reflns_av_R_equivalents 0.0293
_diffrn_reflns_av_sigmaI/netI 0.0514
_diffrn_reflns_limit_h_max 9
_diffrn_reflns_limit_h_min -8
_diffrn_reflns_limit_k_max 12
_diffrn_reflns_limit_k_min -12
_diffrn_reflns_limit_l_max 20
_diffrn_reflns_limit_l_min -20
_diffrn_reflns_number 8762
_diffrn_reflns_theta_full 25.00
_diffrn_reflns_theta_max 25.00
_diffrn_reflns_theta_min 1.20
_exptl_absorpt_coefficient_mu 0.257
_exptl_absorpt_correction_T_max 0.9848
_exptl_absorpt_correction_T_min 0.9480
_exptl_absorpt_correction_type multi-scan
_exptl_absorpt_process_details 'HKL Scalepack (Otwinowski & Minor, 1997)'
_exptl_crystal_colour colorless
_exptl_crystal_density_diffrn 1.272
_exptl_crystal_density_method 'not measured'
_exptl_crystal_description plate
_exptl_crystal_F_000 596
_exptl_crystal_size_max 0.21
_exptl_crystal_size_mid 0.16
_exptl_crystal_size_min 0.06
_refine_diff_density_max 0.465
_refine_diff_density_min -0.632
_refine_diff_density_rms 0.077
_refine_ls_extinction_method none
_refine_ls_goodness_of_fit_ref 1.078
_refine_ls_hydrogen_treatment constr
_refine_ls_matrix_type full
_refine_ls_number_parameters 352
_refine_ls_number_reflns 5157
_refine_ls_number_restraints 0
_refine_ls_restrained_S_all 1.078
_refine_ls_R_factor_all 0.1585
_refine_ls_R_factor_gt 0.0857
_refine_ls_shift/su_max 0.001
_refine_ls_shift/su_mean 0.000
_refine_ls_structure_factor_coef Fsqd
_refine_ls_weighting_details 'calc w=1/[\s^2^(Fo^2^)+(0.1924P)^2^+0.0047P] where P=(Fo^2^+2Fc^2^)/3'
_refine_ls_weighting_scheme calc
_refine_ls_wR_factor_gt 0.2737
_refine_ls_wR_factor_ref 0.3185
_reflns_number_gt 2679
_reflns_number_total 5157
_reflns_threshold_expression >2sigma(I)
_cod_data_source_file c3sc51073e.txt
_cod_data_source_block shelxl
_cod_original_sg_symbol_H-M P-1
_cod_database_code 1514747

loop_
_symmetry_equiv_pos_as_xyz
'x, y, z'
'-x, -y, -z'

loop_
_atom_site_label
_atom_site_type_symbol
_atom_site_fract_x
_atom_site_fract_y
_atom_site_fract_z
_atom_site_U_iso_or_equiv
_atom_site_adp_type
_atom_site_occupancy
_atom_site_symmetry_multiplicity
_atom_site_calc_flag
_atom_site_refinement_flags
O2 O -0.6331(4) -0.1707(3) 0.3793(2) 0.0863(10) Uani 1 1 d .
H2 H -0.6776 -0.0964 0.3901 0.129 Uiso 1 1 calc R
C23 C -0.3712(6) -0.2989(4) 0.3254(3) 0.0726(12) Uani 1 1 d .
H23 H -0.4167 -0.3699 0.3311 0.087 Uiso 1 1 calc R
C28 C 0.3013(5) -0.1513(4) 0.1746(3) 0.0758(13) Uani 1 1 d .
H28A H 0.2970 -0.1845 0.1249 0.091 Uiso 1 1 calc R
H28B H 0.3716 -0.2180 0.2039 0.091 Uiso 1 1 calc R
C22 C -0.4706(5) -0.1808(4) 0.3483(3) 0.0666(11) Uani 1 1 d .
C27 C 0.1272(5) -0.1166(4) 0.2214(3) 0.0735(12) Uani 1 1 d .
H27A H 0.1330 -0.0807 0.2700 0.088 Uiso 1 1 calc R
H27B H 0.0584 -0.0502 0.1913 0.088 Uiso 1 1 calc R
C29 C 0.3774(6) -0.0371(4) 0.1582(3) 0.0827(13) Uani 1 1 d .
H29A H 0.3079 0.0281 0.1277 0.099 Uiso 1 1 calc R
H29B H 0.3758 -0.0020 0.2082 0.099 Uiso 1 1 calc R
C30 C 0.5532(6) -0.0652(5) 0.1147(3) 0.0938(15) Uani 1 1 d .
H30A H 0.5546 -0.0938 0.0628 0.113 Uiso 1 1 calc R
H30B H 0.6223 -0.1340 0.1432 0.113 Uiso 1 1 calc R
C31 C 0.6288(7) 0.0541(6) 0.1049(4) 0.1128(19) Uani 1 1 d .
H31A H 0.5599 0.1227 0.0762 0.135 Uiso 1 1 calc R
H31B H 0.6266 0.0830 0.1568 0.135 Uiso 1 1 calc R
C32 C 0.8023(8) 0.0271(7) 0.0625(5) 0.133(2) Uani 1 1 d .
H32A H 0.8438 0.1028 0.0585 0.199 Uiso 1 1 calc R
H32B H 0.8047 0.0013 0.0104 0.199 Uiso 1 1 calc R
H32C H 0.8713 -0.0402 0.0908 0.199 Uiso 1 1 calc R
C1 C -0.0358(7) -0.2032(5) 0.4794(3) 0.0976(17) Uani 1 1 d .
H1 H -0.0140 -0.2153 0.4254 0.117 Uiso 1 1 calc R
C2 C -0.1410(7) -0.0928(5) 0.5075(4) 0.1029(18) Uani 1 1 d .
H2A H -0.1824 -0.0291 0.4709 0.123 Uiso 1 1 calc R
N1 N -0.1885(5) -0.0704(4) 0.5840(3) 0.0815(11) Uani 1 1 d .
C3 C -0.1200(7) -0.1619(4) 0.6337(3) 0.0890(15) Uani 1 1 d .
H3 H -0.1481 -0.1496 0.6876 0.107 Uiso 1 1 calc R
C4 C -0.0087(6) -0.2747(4) 0.6092(3) 0.0847(14) Uani 1 1 d .
H4 H 0.0345 -0.3361 0.6467 0.102 Uiso 1 1 calc R
C5 C 0.0381(5) -0.2967(4) 0.5310(3) 0.0657(11) Uani 1 1 d .
C6 C 0.1602(5) -0.4131(4) 0.5053(3) 0.0687(11) Uani 1 1 d .
H6 H 0.1967 -0.4732 0.5448 0.082 Uiso 1 1 calc R
C7 C 0.2241(5) -0.4419(4) 0.4321(3) 0.0687(11) Uani 1 1 d .
H7 H 0.1837 -0.3826 0.3930 0.082 Uiso 1 1 calc R
C8 C 0.3501(5) -0.5548(3) 0.4046(3) 0.0645(11) Uani 1 1 d .
C9 C 0.4342(6) -0.6475(4) 0.4557(3) 0.0900(15) Uani 1 1 d .
H9 H 0.4084 -0.6389 0.5100 0.108 Uiso 1 1 calc R
C10 C 0.5525(7) -0.7491(4) 0.4262(3) 0.0968(17) Uani 1 1 d .
H10 H 0.6056 -0.8088 0.4618 0.116 Uiso 1 1 calc R
N2 N 0.5979(5) -0.7694(3) 0.3495(3) 0.0785(11) Uani 1 1 d .
C11 C 0.5212(6) -0.6829(4) 0.3010(3) 0.0814(13) Uani 1 1 d .
H11 H 0.5508 -0.6945 0.2471 0.098 Uiso 1 1 calc R
C12 C 0.3997(6) -0.5759(4) 0.3253(3) 0.0779(13) Uani 1 1 d .
H12 H 0.3508 -0.5174 0.2879 0.093 Uiso 1 1 calc R
C20 C -0.2367(5) -0.0865(4) 0.3058(3) 0.0657(11) Uani 1 1 d .
C21 C -0.4021(5) -0.0749(4) 0.3389(3) 0.0693(12) Uani 1 1 d .
H21 H -0.4681 0.0041 0.3550 0.083 Uiso 1 1 calc R
C24 C -0.2071(5) -0.3109(3) 0.2945(2) 0.0655(11) Uani 1 1 d .
C25 C -0.1322(5) -0.2051(3) 0.2807(2) 0.0607(10) Uani 1 1 d .
C26 C 0.0419(5) -0.2238(4) 0.2421(2) 0.0673(11) Uani 1 1 d .
O1 O -0.1705(4) 0.0158(3) 0.2992(2) 0.0867(10) Uani 1 1 d .
H1A H -0.2419 0.0775 0.3175 0.130 Uiso 1 1 calc R
O3 O -0.1174(4) -0.4294(2) 0.27528(19) 0.0839(10) Uani 1 1 d .
H3A H -0.0203 -0.4273 0.2577 0.126 Uiso 1 1 calc R
O4 O 0.1262(4) -0.3329(3) 0.2240(2) 0.0870(10) Uani 1 1 d .
C50 C -0.1213(8) 0.3976(6) 0.1269(4) 0.1039(17) Uani 1 1 d .
H50 H -0.1601 0.4219 0.1786 0.125 Uiso 1 1 calc R
C51 C -0.2304(9) 0.4135(7) 0.0742(4) 0.121(2) Uani 1 1 d .
C52 C -0.1749(14) 0.3785(7) -0.0026(5) 0.136(3) Uani 1 1 d .
H52 H -0.2490 0.3887 -0.0384 0.163 Uiso 1 1 calc R
C53 C -0.0045(16) 0.3274(7) -0.0247(5) 0.142(3) Uani 1 1 d .
H53 H 0.0349 0.3035 -0.0764 0.171 Uiso 1 1 calc R
C54 C 0.1068(12) 0.3109(5) 0.0264(5) 0.133(3) Uani 1 1 d .
H54 H 0.2204 0.2774 0.0097 0.160 Uiso 1 1 calc R
C55 C 0.0492(8) 0.3443(4) 0.1023(3) 0.0966(17) Uani 1 1 d .
Cl1 Cl 0.1871(2) 0.33079(15) 0.16801(11) 0.1238(7) Uani 1 1 d .
Cl2 Cl -0.4384(3) 0.4878(4) 0.10608(16) 0.2167(15) Uani 1 1 d .

loop_
_atom_site_aniso_label
_atom_site_aniso_U_11
_atom_site_aniso_U_22
_atom_site_aniso_U_33
_atom_site_aniso_U_23
_atom_site_aniso_U_13
_atom_site_aniso_U_12
O2 0.075(2) 0.0683(18) 0.107(2) -0.0123(16) 0.0008(18) -0.0092(15)
C23 0.077(3) 0.050(2) 0.088(3) -0.011(2) -0.009(2) -0.011(2)
C28 0.060(3) 0.072(3) 0.092(3) -0.020(2) -0.009(2) -0.006(2)
C22 0.061(3) 0.061(3) 0.073(3) -0.009(2) -0.008(2) -0.005(2)
C27 0.058(3) 0.066(3) 0.093(3) -0.018(2) -0.010(2) -0.004(2)
C29 0.076(3) 0.074(3) 0.096(3) -0.012(2) -0.008(3) -0.015(2)
C30 0.076(3) 0.094(3) 0.104(4) -0.007(3) -0.006(3) -0.015(3)
C31 0.096(4) 0.101(4) 0.136(5) 0.001(3) 0.005(4) -0.035(3)
C32 0.097(5) 0.136(5) 0.163(6) 0.006(4) -0.002(4) -0.039(4)
C1 0.104(4) 0.084(3) 0.083(3) -0.027(3) -0.020(3) 0.029(3)
C2 0.093(4) 0.089(3) 0.102(4) -0.016(3) -0.020(3) 0.028(3)
N1 0.061(2) 0.074(2) 0.100(3) -0.022(2) 0.003(2) -0.0047(18)
C3 0.105(4) 0.070(3) 0.075(3) -0.018(3) 0.012(3) -0.004(3)
C4 0.101(4) 0.056(3) 0.083(3) -0.006(2) 0.001(3) -0.004(2)
C5 0.058(2) 0.053(2) 0.082(3) -0.014(2) -0.004(2) -0.0081(19)
C6 0.074(3) 0.055(2) 0.073(3) -0.008(2) -0.005(2) -0.011(2)
C7 0.062(3) 0.051(2) 0.086(3) -0.003(2) -0.013(2) -0.0012(19)
C8 0.063(3) 0.046(2) 0.081(3) -0.012(2) -0.003(2) -0.0093(18)
C9 0.095(4) 0.068(3) 0.089(3) -0.011(2) -0.013(3) 0.015(3)
C10 0.106(4) 0.061(3) 0.104(4) -0.003(3) -0.019(3) 0.017(3)
N2 0.068(2) 0.058(2) 0.104(3) -0.023(2) -0.004(2) -0.0038(18)
C11 0.084(3) 0.064(3) 0.086(3) -0.015(2) 0.000(3) -0.005(2)
C12 0.082(3) 0.057(2) 0.083(3) -0.011(2) -0.010(2) 0.005(2)
C20 0.065(3) 0.050(2) 0.078(3) -0.0136(19) -0.011(2) -0.0031(19)
C21 0.063(3) 0.050(2) 0.088(3) -0.017(2) -0.008(2) 0.0011(19)
C24 0.074(3) 0.045(2) 0.071(3) -0.0105(18) -0.011(2) 0.001(2)
C25 0.057(3) 0.051(2) 0.070(3) -0.0120(18) -0.013(2) 0.0002(18)
C26 0.065(3) 0.057(2) 0.074(3) -0.011(2) -0.017(2) 0.003(2)
O1 0.069(2) 0.0517(16) 0.132(3) -0.0284(16) 0.0023(18) -0.0060(14)
O3 0.081(2) 0.0498(16) 0.112(2) -0.0175(15) -0.0042(17) -0.0016(14)
O4 0.069(2) 0.0608(18) 0.118(3) -0.0248(16) 0.0001(18) 0.0053(15)
C50 0.112(5) 0.114(4) 0.092(4) 0.005(3) -0.011(4) -0.045(4)
C51 0.139(6) 0.145(6) 0.097(5) 0.027(4) -0.040(5) -0.061(5)
C52 0.200(9) 0.104(5) 0.121(7) 0.013(4) -0.058(6) -0.055(5)
C53 0.251(11) 0.088(4) 0.092(5) -0.016(4) -0.033(7) -0.042(6)
C54 0.195(8) 0.085(4) 0.101(5) -0.013(4) 0.002(5) -0.015(4)
C55 0.131(5) 0.065(3) 0.093(4) -0.009(3) -0.012(4) -0.023(3)
Cl1 0.1088(13) 0.1099(12) 0.1455(15) -0.0213(10) -0.0227(10) -0.0063(9)
Cl2 0.1166(17) 0.355(4) 0.167(2) 0.073(2) -0.0474(15) -0.051(2)

loop_
_atom_type_symbol
_atom_type_description
_atom_type_scat_dispersion_real
_atom_type_scat_dispersion_imag
_atom_type_scat_source
C C 0.0033 0.0016 'International Tables Vol C Tables 4.2.6.8 and 6.1.1.4'
H H 0.0000 0.0000 'International Tables Vol C Tables 4.2.6.8 and 6.1.1.4'
N N 0.0061 0.0033 'International Tables Vol C Tables 4.2.6.8 and 6.1.1.4'
O O 0.0106 0.0060 'International Tables Vol C Tables 4.2.6.8 and 6.1.1.4'
Cl Cl 0.1484 0.1585 'International Tables Vol C Tables 4.2.6.8 and 6.1.1.4'

loop_
_geom_angle_atom_site_label_1
_geom_angle_atom_site_label_2
_geom_angle_atom_site_label_3
_geom_angle
C24 C23 C22 119.9(4)
C27 C28 C29 111.5(4)
O2 C22 C23 119.2(4)
O2 C22 C21 121.0(3)
C23 C22 C21 119.8(4)
C26 C27 C28 115.8(3)
C30 C29 C28 114.6(4)
C29 C30 C31 112.1(4)
C32 C31 C30 112.5(5)
C2 C1 C5 119.9(5)
N1 C2 C1 124.3(5)
C3 N1 C2 115.4(4)
N1 C3 C4 123.3(4)
C5 C4 C3 120.7(4)
C4 C5 C1 116.1(4)
C4 C5 C6 120.6(4)
C1 C5 C6 123.3(4)
C7 C6 C5 126.6(4)
C6 C7 C8 128.0(4)
C12 C8 C9 115.1(4)
C12 C8 C7 121.8(4)
C9 C8 C7 123.1(4)
C10 C9 C8 120.2(5)
N2 C10 C9 124.2(5)
C11 N2 C10 116.2(4)
N2 C11 C12 123.9(5)
C11 C12 C8 120.4(4)
O1 C20 C21 119.7(3)
O1 C20 C25 118.7(4)
C21 C20 C25 121.5(4)
C20 C21 C22 120.3(4)
O3 C24 C23 116.5(4)
O3 C24 C25 120.8(4)
C23 C24 C25 122.7(3)
C20 C25 C24 115.7(4)
C20 C25 C26 124.7(4)
C24 C25 C26 119.6(3)
O4 C26 C25 120.2(4)
O4 C26 C27 116.8(4)
C25 C26 C27 123.0(3)
C51 C50 C55 119.4(6)
C50 C51 C52 121.0(8)
C50 C51 Cl2 117.5(6)
C52 C51 Cl2 121.4(7)
C51 C52 C53 117.7(8)
C54 C53 C52 122.5(8)
C55 C54 C53 118.9(8)
C54 C55 C50 120.5(6)
C54 C55 Cl1 120.3(6)
C50 C55 Cl1 119.1(5)

loop_
_geom_bond_atom_site_label_1
_geom_bond_atom_site_label_2
_geom_bond_distance
O2 C22 1.350(5)
C23 C24 1.358(6)
C23 C22 1.386(6)
C28 C27 1.508(6)
C28 C29 1.510(6)
C22 C21 1.391(6)
C27 C26 1.494(6)
C29 C30 1.497(7)
C30 C31 1.559(7)
C31 C32 1.474(8)
C1 C2 1.365(7)
C1 C5 1.379(6)
C2 N1 1.333(7)
N1 C3 1.327(6)
C3 C4 1.385(6)
C4 C5 1.359(6)
C5 C6 1.456(6)
C6 C7 1.312(6)
C7 C8 1.453(5)
C8 C12 1.377(6)
C8 C9 1.402(6)
C9 C10 1.350(6)
C10 N2 1.331(6)
N2 C11 1.311(6)
C11 C12 1.376(6)
C20 O1 1.346(5)
C20 C21 1.378(6)
C20 C25 1.415(5)
C24 O3 1.351(4)
C24 C25 1.421(6)
C25 C26 1.461(6)
C26 O4 1.249(4)
C50 C51 1.368(8)
C50 C55 1.400(8)
C51 C52 1.376(11)
C51 Cl2 1.735(8)
C52 C53 1.389(11)
C53 C54 1.360(11)
C54 C55 1.360(8)
C55 Cl1 1.727(6)
